data_1556305
loop_
_publ_author_name
'Smit, Theo M.'
'Tomov, Atanas K.'
'Britovsek, George J. P.'
'Gibson, Vernon C.'
'White, Andrew J. P.'
'Williams, David J.'

_publ_section_title
;
 The effect of imine-carbon substituents in bis(imino)pyridine-based
 ethylene polymerisation catalysts across the transition series
;
_journal_issue 3
_journal_name_full 'Catalysis Science &amp; Technology'
_journal_page_first 643
_journal_paper_doi 10.1039/c2cy00448h
_journal_volume 2
_journal_year 2012
_chemical_formula_moiety 'C43 H47 Cl2 Fe N3 O2, 1.5(C H2 Cl2)'
_chemical_formula_sum 'C44.5 H50 Cl5 Fe N3 O2'
_chemical_formula_weight 891.98
_space_group_IT_number 14
_space_group_name_Hall '-P 2yn'
_space_group_name_H-M_alt 'P 1 21/n 1'
_symmetry_cell_setting monoclinic
_symmetry_space_group_name_H-M 'P 1 21/n 1'
_atom_sites_solution_hydrogens geom
_atom_sites_solution_primary direct
_atom_sites_solution_secondary difmap
_audit_creation_method SHELXL
_cell_angle_alpha 90.00
_cell_angle_beta 92.674(7)
_cell_angle_gamma 90.00
_cell_formula_units_Z 4
_cell_length_a 9.2178(11)
_cell_length_b 29.170(2)
_cell_length_c 16.7749(11)
_cell_measurement_reflns_used 20
_cell_measurement_temperature 183
_cell_measurement_theta_max 24.99
_cell_measurement_theta_min 10.99
_cell_volume 4505.6(7)
_computing_cell_refinement 'Siemens XSCANS'
_computing_data_collection 'Siemens XSCANS'
_computing_data_reduction 'Siemens SHELXTL'
_computing_molecular_graphics 'Siemens SHELXTL'
_computing_publication_material 'Siemens SHELXTL'
_computing_structure_refinement 'SHELXL-93 (Sheldrick, 1993)'
_computing_structure_solution 'SHELXS-86 (Sheldrick, 1990)'
_diffrn_ambient_temperature 183
_diffrn_measured_fraction_theta_full 0.985
_diffrn_measured_fraction_theta_max 0.985
_diffrn_measurement_device_type 'Siemens P4'
_diffrn_measurement_method '\w scans'
_diffrn_radiation_monochromator graphite
_diffrn_radiation_source 'fine-focus sealed tube'
_diffrn_radiation_type CuK\a
_diffrn_radiation_wavelength 1.54178
_diffrn_reflns_av_R_equivalents 0.0672
_diffrn_reflns_av_sigmaI/netI 0.0650
_diffrn_reflns_limit_h_max 0
_diffrn_reflns_limit_h_min -10
_diffrn_reflns_limit_k_max 0
_diffrn_reflns_limit_k_min -32
_diffrn_reflns_limit_l_max 18
_diffrn_reflns_limit_l_min -18
_diffrn_reflns_number 7077
_diffrn_reflns_theta_full 60.00
_diffrn_reflns_theta_max 60.00
_diffrn_reflns_theta_min 3.03
_diffrn_standards_interval_count 97
_diffrn_standards_number 3
_exptl_absorpt_coefficient_mu 5.714
_exptl_absorpt_correction_T_max 0.5715
_exptl_absorpt_correction_T_min 0.3069
_exptl_absorpt_correction_type psi-scan
_exptl_absorpt_process_details 'Bruker XPREP ver 5.1 (1997)'
_exptl_crystal_colour 'Dark blue'
_exptl_crystal_density_diffrn 1.315
_exptl_crystal_description prisms
_exptl_crystal_F_000 1860
_exptl_crystal_size_max 0.47
_exptl_crystal_size_mid 0.20
_exptl_crystal_size_min 0.08
_refine_diff_density_max 0.862
_refine_diff_density_min -0.466
_refine_diff_density_rms 0.070
_refine_ls_extinction_coef 0.00054(8)
_refine_ls_extinction_expression Fc^*^=kFc[1+0.001xFc^2^\l^3^/sin(2\q)]^-1/4^
_refine_ls_extinction_method SHELXL
_refine_ls_goodness_of_fit_all 1.029
_refine_ls_goodness_of_fit_ref 1.085
_refine_ls_matrix_type full
_refine_ls_number_parameters 491
_refine_ls_number_reflns 6047
_refine_ls_number_restraints 20
_refine_ls_restrained_S_all 1.087
_refine_ls_restrained_S_obs 1.101
_refine_ls_R_factor_all 0.0899
_refine_ls_R_factor_gt 0.0562
_refine_ls_shift/su_max 0.001
_refine_ls_shift/su_mean 0.000
_refine_ls_structure_factor_coef Fsqd
_refine_ls_weighting_details 'calc w=1/[\s^2^(Fo^2^)+(0.0804P)^2^+2.4115P] where P=(Fo^2^+2Fc^2^)/3'
_refine_ls_weighting_scheme calc
_refine_ls_wR_factor_all 0.1567
_refine_ls_wR_factor_gt 0.1323
_reflns_number_gt 4730
_reflns_number_total 6599
_reflns_threshold_expression >2sigma(I)
_cod_data_source_file c2cy00448h.txt
_cod_data_source_block '[Fe(5)Cl2]'
_cod_depositor_comments
;
The following automatic conversions were performed:

data item '_symmetry_cell_setting' value 'Monoclinic' was changed to
'monoclinic' in accordance with the
/home/saulius/struct/COD-crude-data/automatic-downloads/DataCite-retrospective/RSC/depositions/lib/dictionaries/cif_core.dic
dictionary named 'cif_core.dic' version 2.4.2 last updated on
2011-04-26.

Automatic conversion script
Id: cif_fix_values 6909 2019-04-08 15:41:33Z antanas 
;
_cod_original_sg_symbol_H-M P2(1)/n
_cod_original_formula_sum 'C44.50 H50 Cl5 Fe N3 O2'
_cod_database_code 1556305

loop_
_symmetry_equiv_pos_as_xyz
'x, y, z'
'-x+1/2, y+1/2, -z+1/2'
'-x, -y, -z'
'x-1/2, -y-1/2, z-1/2'

loop_
_atom_site_aniso_label
_atom_site_aniso_U_11
_atom_site_aniso_U_22
_atom_site_aniso_U_33
_atom_site_aniso_U_23
_atom_site_aniso_U_13
_atom_site_aniso_U_12
Fe 0.0212(3) 0.0222(3) 0.0263(3) 0.0005(3) -0.0045(2) -0.0011(3)
Cl1 0.0489(7) 0.0480(7) 0.0276(5) 0.0058(5) -0.0014(5) -0.0059(5)
Cl2 0.0298(6) 0.0396(6) 0.0444(6) 0.0050(5) -0.0100(5) 0.0049(5)
N1 0.025(2) 0.024(2) 0.022(2) 0.0006(14) -0.0052(14) -0.0055(15)
C2 0.026(2) 0.027(2) 0.028(2) 0.006(2) -0.005(2) -0.008(2)
C3 0.026(2) 0.045(3) 0.036(3) 0.010(2) -0.007(2) -0.012(2)
C4 0.023(2) 0.046(3) 0.047(3) 0.010(2) -0.003(2) -0.004(2)
C5 0.025(2) 0.034(2) 0.038(2) 0.004(2) 0.001(2) -0.001(2)
C6 0.020(2) 0.026(2) 0.024(2) 0.004(2) -0.002(2) 0.000(2)
C7 0.034(3) 0.026(2) 0.029(2) 0.003(2) -0.008(2) -0.010(2)
N7 0.035(2) 0.021(2) 0.031(2) -0.0005(15) -0.002(2) -0.004(2)
O8 0.057(2) 0.033(2) 0.041(2) 0.0058(15) -0.013(2) -0.024(2)
C9 0.025(2) 0.024(2) 0.019(2) 0.001(2) -0.005(2) 0.002(2)
N9 0.025(2) 0.023(2) 0.022(2) -0.0006(14) -0.0048(14) -0.0003(15)
O10 0.034(2) 0.026(2) 0.030(2) -0.0026(13) -0.0087(13) 0.0049(13)
C11 0.054(3) 0.021(2) 0.040(3) -0.006(2) -0.007(2) 0.003(2)
C12 0.064(4) 0.032(3) 0.045(3) -0.006(2) -0.008(3) 0.013(2)
C13 0.145(8) 0.054(4) 0.054(4) -0.013(3) -0.004(4) 0.050(5)
C14 0.186(11) 0.051(4) 0.086(6) -0.009(4) -0.020(6) 0.070(6)
C15 0.175(9) 0.038(4) 0.053(4) 0.005(3) -0.019(5) 0.037(5)
C16 0.108(6) 0.026(3) 0.042(3) -0.001(2) -0.008(3) 0.013(3)
C17 0.052(3) 0.045(3) 0.040(3) -0.010(2) 0.000(2) 0.013(3)
C18 0.047(4) 0.074(5) 0.083(5) -0.021(4) 0.008(3) 0.004(3)
C19 0.068(4) 0.055(4) 0.046(3) -0.010(3) -0.001(3) 0.002(3)
C20 0.103(5) 0.029(3) 0.049(3) 0.013(2) 0.006(3) 0.009(3)
C21 0.102(7) 0.084(6) 0.069(5) 0.015(4) 0.002(4) 0.004(5)
C22 0.129(7) 0.051(4) 0.043(3) 0.000(3) -0.001(4) -0.009(4)
C23 0.020(2) 0.024(2) 0.028(2) -0.003(2) -0.004(2) 0.000(2)
C24 0.031(2) 0.024(2) 0.026(2) -0.007(2) -0.006(2) 0.003(2)
C25 0.033(3) 0.032(2) 0.027(2) -0.006(2) -0.012(2) 0.005(2)
C26 0.026(2) 0.038(3) 0.038(3) -0.009(2) -0.012(2) 0.000(2)
C27 0.028(2) 0.028(2) 0.040(3) -0.004(2) -0.003(2) -0.006(2)
C28 0.025(2) 0.023(2) 0.028(2) -0.003(2) -0.004(2) -0.001(2)
C29 0.033(3) 0.035(3) 0.027(2) 0.006(2) -0.008(2) -0.001(2)
C30 0.047(3) 0.053(3) 0.041(3) 0.016(2) -0.003(2) 0.006(3)
C31 0.036(3) 0.057(3) 0.035(3) 0.003(2) 0.007(2) 0.001(2)
C32 0.031(2) 0.030(2) 0.036(3) 0.007(2) -0.004(2) -0.008(2)
C33 0.054(3) 0.029(3) 0.057(3) 0.008(2) -0.012(3) -0.007(2)
C34 0.037(3) 0.068(4) 0.034(3) 0.008(3) -0.004(2) -0.008(3)
C35 0.051(3) 0.036(3) 0.041(3) 0.001(2) -0.011(2) -0.009(2)
C36 0.056(4) 0.068(4) 0.041(3) -0.003(3) -0.012(3) -0.017(3)
C37 0.082(5) 0.075(5) 0.055(4) -0.019(4) -0.021(3) -0.025(4)
C38 0.088(6) 0.047(4) 0.097(6) -0.028(4) -0.026(4) -0.019(4)
C39 0.068(4) 0.033(3) 0.069(4) 0.003(3) -0.026(3) -0.015(3)
C40 0.033(3) 0.030(2) 0.042(3) -0.007(2) -0.015(2) -0.005(2)
C41 0.033(3) 0.030(2) 0.038(3) 0.003(2) -0.008(2) 0.003(2)
C42 0.046(3) 0.038(3) 0.046(3) 0.011(2) -0.013(2) -0.002(2)
C43 0.043(3) 0.034(3) 0.077(4) 0.011(3) -0.013(3) 0.004(2)
C44 0.045(3) 0.027(3) 0.084(5) -0.001(3) 0.005(3) 0.012(2)
C45 0.039(3) 0.027(2) 0.045(3) -0.006(2) 0.005(2) 0.005(2)
C46 0.028(2) 0.023(2) 0.035(2) -0.003(2) -0.006(2) 0.002(2)
C50 0.048(3) 0.055(4) 0.046(3) 0.005(3) -0.005(3) -0.005(3)
Cl3 0.0474(8) 0.0796(10) 0.0480(8) -0.0086(7) 0.0015(6) 0.0054(7)
Cl4 0.0537(9) 0.0773(11) 0.0754(11) -0.0148(9) 0.0110(8) 0.0048(8)
C60 0.111(11) 0.145(12) 0.146(12) 0.006(9) -0.001(9) 0.018(9)
Cl5 0.088(3) 0.116(4) 0.231(8) 0.063(5) 0.034(4) 0.012(3)
Cl6 0.248(10) 0.152(8) 0.333(13) 0.032(8) 0.144(10) 0.082(8)

loop_
_atom_site_label
_atom_site_type_symbol
_atom_site_fract_x
_atom_site_fract_y
_atom_site_fract_z
_atom_site_U_iso_or_equiv
_atom_site_thermal_displace_type
_atom_site_occupancy
_atom_site_calc_flag
_atom_site_refinement_flags
_atom_site_disorder_group
Fe Fe 0.59294(7) 0.19859(2) 0.28881(4) 0.0234(2) Uani 1 d . .
Cl1 Cl 0.63383(14) 0.22779(4) 0.16448(7) 0.0416(3) Uani 1 d . .
Cl2 Cl 0.78480(12) 0.16825(4) 0.35838(7) 0.0383(3) Uani 1 d . .
N1 N 0.3711(4) 0.21399(12) 0.2858(2) 0.0238(8) Uani 1 d . .
C2 C 0.2734(5) 0.18087(15) 0.2666(3) 0.0272(9) Uani 1 d . .
C3 C 0.1241(5) 0.1888(2) 0.2670(3) 0.0359(11) Uani 1 d . .
H3A H 0.0566 0.1651 0.2534 0.043 Uiso 1 calc R .
C4 C 0.0773(5) 0.2318(2) 0.2877(3) 0.0386(11) Uani 1 d . .
H4A H -0.0237 0.2383 0.2876 0.046 Uiso 1 calc R .
C5 C 0.1781(5) 0.2657(2) 0.3089(3) 0.0325(10) Uani 1 d . .
H5A H 0.1472 0.2954 0.3244 0.039 Uiso 1 calc R .
C6 C 0.3245(5) 0.25524(15) 0.3069(2) 0.0234(9) Uani 1 d . .
C7 C 0.3416(5) 0.1360(2) 0.2561(3) 0.0298(10) Uani 1 d . .
N7 N 0.4786(4) 0.13224(12) 0.2676(2) 0.0289(8) Uani 1 d . .
O8 O 0.2498(4) 0.09962(12) 0.2441(2) 0.0443(9) Uani 1 d . .
C9 C 0.4466(5) 0.28429(14) 0.3384(2) 0.0228(9) Uani 1 d . .
N9 N 0.5696(4) 0.26531(12) 0.3503(2) 0.0236(8) Uani 1 d . .
O10 O 0.4228(3) 0.32754(10) 0.3656(2) 0.0302(7) Uani 1 d . .
C11 C 0.5438(6) 0.0873(2) 0.2725(3) 0.0386(12) Uani 1 d . .
C12 C 0.6125(7) 0.0693(2) 0.2070(3) 0.0471(14) Uani 1 d . .
C13 C 0.6763(11) 0.0263(2) 0.2164(4) 0.085(3) Uani 1 d . .
H13A H 0.7244 0.0128 0.1733 0.101 Uiso 1 calc R .
C14 C 0.6700(13) 0.0029(3) 0.2882(5) 0.109(4) Uani 1 d . .
H14A H 0.7131 -0.0266 0.2933 0.130 Uiso 1 calc R .
C15 C 0.6035(12) 0.0213(2) 0.3516(4) 0.090(3) Uani 1 d . .
H15A H 0.5984 0.0043 0.3997 0.107 Uiso 1 calc R .
C16 C 0.5436(9) 0.0645(2) 0.3460(4) 0.059(2) Uani 1 d . .
C17 C 0.6228(6) 0.0952(2) 0.1295(3) 0.0457(13) Uani 1 d . .
H17A H 0.5555 0.1221 0.1312 0.055 Uiso 1 calc R .
C18 C 0.7767(7) 0.1140(3) 0.1194(5) 0.068(2) Uani 1 d . .
H18A H 0.7796 0.1305 0.0686 0.102 Uiso 1 calc R .
H18B H 0.8459 0.0884 0.1196 0.102 Uiso 1 calc R .
H18C H 0.8028 0.1349 0.1635 0.102 Uiso 1 calc R .
C19 C 0.5743(8) 0.0658(2) 0.0567(4) 0.057(2) Uani 1 d . .
H19A H 0.5826 0.0838 0.0078 0.085 Uiso 1 calc R .
H19B H 0.4731 0.0563 0.0616 0.085 Uiso 1 calc R .
H19C H 0.6363 0.0386 0.0545 0.085 Uiso 1 calc R .
C20 C 0.4723(9) 0.0842(2) 0.4187(4) 0.060(2) Uani 1 d . .
H20A H 0.4419 0.1163 0.4050 0.073 Uiso 1 calc R .
C21 C 0.3353(10) 0.0578(3) 0.4367(5) 0.085(2) Uani 1 d . .
H21A H 0.2703 0.0568 0.3889 0.128 Uiso 1 calc R .
H21B H 0.2862 0.0730 0.4800 0.128 Uiso 1 calc R .
H21C H 0.3614 0.0264 0.4529 0.128 Uiso 1 calc R .
C22 C 0.5789(10) 0.0871(2) 0.4905(4) 0.075(2) Uani 1 d . .
H22A H 0.6650 0.1044 0.4761 0.112 Uiso 1 calc R .
H22B H 0.6077 0.0561 0.5073 0.112 Uiso 1 calc R .
H22C H 0.5326 0.1027 0.5344 0.112 Uiso 1 calc R .
C23 C 0.6923(5) 0.28729(14) 0.3908(3) 0.0241(9) Uani 1 d . .
C24 C 0.7253(5) 0.27155(15) 0.4688(3) 0.0272(9) Uani 1 d . .
C25 C 0.8552(5) 0.2873(2) 0.5058(3) 0.0310(10) Uani 1 d . .
H25A H 0.8811 0.2776 0.5587 0.037 Uiso 1 calc R .
C26 C 0.9461(5) 0.3166(2) 0.4674(3) 0.0343(11) Uani 1 d . .
H26A H 1.0360 0.3255 0.4927 0.041 Uiso 1 calc R .
C27 C 0.9071(5) 0.3328(2) 0.3923(3) 0.0323(10) Uani 1 d . .
H27A H 0.9682 0.3544 0.3679 0.039 Uiso 1 calc R .
C28 C 0.7795(5) 0.31833(14) 0.3511(3) 0.0257(9) Uani 1 d . .
C29 C 0.6193(5) 0.2424(2) 0.5124(3) 0.0319(10) Uani 1 d . .
H29A H 0.5675 0.2223 0.4721 0.038 Uiso 1 calc R .
C30 C 0.6917(6) 0.2115(2) 0.5759(3) 0.0471(13) Uani 1 d . .
H30A H 0.6173 0.1936 0.6018 0.071 Uiso 1 calc R .
H30B H 0.7447 0.2304 0.6158 0.071 Uiso 1 calc R .
H30C H 0.7594 0.1907 0.5508 0.071 Uiso 1 calc R .
C31 C 0.5054(6) 0.2729(2) 0.5500(3) 0.0422(12) Uani 1 d . .
H31A H 0.4372 0.2536 0.5781 0.063 Uiso 1 calc R .
H31B H 0.4523 0.2903 0.5080 0.063 Uiso 1 calc R .
H31C H 0.5537 0.2941 0.5878 0.063 Uiso 1 calc R .
C32 C 0.7384(5) 0.3382(2) 0.2697(3) 0.0327(10) Uani 1 d . .
H32A H 0.6495 0.3219 0.2483 0.039 Uiso 1 calc R .
C33 C 0.7005(7) 0.3891(2) 0.2784(4) 0.0472(13) Uani 1 d . .
H33A H 0.6740 0.4020 0.2258 0.071 Uiso 1 calc R .
H33B H 0.7848 0.4056 0.3019 0.071 Uiso 1 calc R .
H33C H 0.6186 0.3923 0.3132 0.071 Uiso 1 calc R .
C34 C 0.8575(6) 0.3320(2) 0.2098(3) 0.0467(13) Uani 1 d . .
H34A H 0.8254 0.3455 0.1584 0.070 Uiso 1 calc R .
H34B H 0.8768 0.2993 0.2028 0.070 Uiso 1 calc R .
H34C H 0.9465 0.3474 0.2299 0.070 Uiso 1 calc R .
C35 C 0.2208(4) 0.11517(9) 0.1016(2) 0.0434(12) Uani 1 d G .
H35A H 0.2489 0.14625 0.1094 0.052 Uiso 1 calc R .
C36 C 0.1835(5) 0.09922(13) 0.0253(2) 0.055(2) Uani 1 d G .
H36A H 0.1860 0.1194 -0.0190 0.067 Uiso 1 calc R .
C37 C 0.1424(6) 0.05375(14) 0.0139(2) 0.071(2) Uani 1 d G .
H37A H 0.1169 0.0429 -0.0382 0.086 Uiso 1 calc R .
C38 C 0.1387(6) 0.02423(10) 0.0789(2) 0.078(2) Uani 1 d G .
H38A H 0.1106 -0.00684 0.0711 0.094 Uiso 1 calc R .
C39 C 0.1760(5) 0.04018(10) 0.1552(2) 0.058(2) Uani 1 d G .
H39A H 0.1735 0.02001 0.1995 0.069 Uiso 1 calc R .
C40 C 0.2171(4) 0.08565(10) 0.16655(15) 0.0354(11) Uani 1 d G .
C41 C 0.3355(3) 0.35920(10) 0.23753(15) 0.0341(10) Uani 1 d G .
H41A H 0.3866 0.33676 0.20887 0.041 Uiso 1 calc R .
C42 C 0.2564(4) 0.39306(11) 0.19655(14) 0.0438(13) Uani 1 d G .
H42A H 0.2535 0.3938 0.13988 0.053 Uiso 1 calc R .
C43 C 0.1817(4) 0.42589(10) 0.2385(2) 0.0516(15) Uani 1 d G .
H43A H 0.1277 0.44903 0.2105 0.062 Uiso 1 calc R .
C44 C 0.1861(4) 0.42488(10) 0.3214(2) 0.0519(15) Uani 1 d G .
H44A H 0.1350 0.44732 0.3501 0.062 Uiso 1 calc R .
C45 C 0.2651(4) 0.39102(10) 0.36239(14) 0.0372(11) Uani 1 d G .
H45A H 0.2681 0.39033 0.41906 0.045 Uiso 1 calc R .
C46 C 0.3398(3) 0.35819(9) 0.32045(15) 0.0288(10) Uani 1 d G .
C50 C 0.5857(6) 0.3142(2) 0.0087(4) 0.0498(14) Uani 1 d . .
H50A H 0.5769 0.2892 0.0481 0.060 Uiso 1 calc R .
H50B H 0.5162 0.3080 -0.0367 0.060 Uiso 1 calc R .
Cl3 Cl 0.7613(2) 0.31476(6) -0.02496(9) 0.0584(4) Uani 1 d . .
Cl4 Cl 0.5403(2) 0.36661(6) 0.05328(11) 0.0686(5) Uani 1 d . .
C60 C 0.5392(28) 0.5387(8) 0.0868(13) 0.134(8) Uani 0.50 d PDU -1
H60A H 0.6413 0.5455 0.1034 0.161 Uiso 0.50 calc PR -1
H60B H 0.4792 0.5663 0.0946 0.161 Uiso 0.50 calc PR -1
Cl5 Cl 0.4692(6) 0.4887(2) 0.1430(5) 0.144(3) Uani 0.50 d PDU -1
Cl6 Cl 0.5232(15) 0.5183(3) -0.0205(9) 0.240(6) Uani 0.50 d PDU -1

loop_
_atom_type_symbol
_atom_type_description
_atom_type_scat_dispersion_real
_atom_type_scat_dispersion_imag
_atom_type_scat_source
C C 0.0181 0.0091 'International Tables Vol C Tables 4.2.6.8 and 6.1.1.4'
H H 0.0000 0.0000 'International Tables Vol C Tables 4.2.6.8 and 6.1.1.4'
N N 0.0311 0.0180 'International Tables Vol C Tables 4.2.6.8 and 6.1.1.4'
O O 0.0492 0.0322 'International Tables Vol C Tables 4.2.6.8 and 6.1.1.4'
Cl Cl 0.3639 0.7018 'International Tables Vol C Tables 4.2.6.8 and 6.1.1.4'
Fe Fe -1.1336 3.1974 'International Tables Vol C Tables 4.2.6.8 and 6.1.1.4'

loop_
_geom_angle_atom_site_label_1
_geom_angle_atom_site_label_2
_geom_angle_atom_site_label_3
_geom_angle
N1 Fe N9 72.97(13)
N1 Fe N7 74.18(14)
N9 Fe N7 141.48(14)
N1 Fe Cl2 147.08(10)
N9 Fe Cl2 101.21(10)
N7 Fe Cl2 95.50(11)
N1 Fe Cl1 95.73(10)
N9 Fe Cl1 96.90(10)
N7 Fe Cl1 105.89(10)
Cl2 Fe Cl1 117.20(5)
C6 N1 C2 119.4(4)
C6 N1 Fe 121.0(3)
C2 N1 Fe 119.5(3)
N1 C2 C3 121.9(4)
N1 C2 C7 112.5(4)
C3 C2 C7 125.2(4)
C4 C3 C2 118.2(4)
C3 C4 C5 120.0(4)
C6 C5 C4 118.4(4)
N1 C6 C5 122.2(4)
N1 C6 C9 111.2(4)
C5 C6 C9 126.0(4)
N7 C7 O8 123.9(4)
N7 C7 C2 119.2(4)
O8 C7 C2 116.4(4)
C7 N7 C11 119.7(4)
C7 N7 Fe 114.1(3)
C11 N7 Fe 126.0(3)
C7 O8 C40 118.3(3)
N9 C9 O10 120.5(4)
N9 C9 C6 117.6(4)
O10 C9 C6 121.1(4)
C9 N9 C23 123.7(4)
C9 N9 Fe 114.5(3)
C23 N9 Fe 121.2(3)
C9 O10 C46 120.6(3)
C12 C11 C16 122.3(5)
C12 C11 N7 119.9(5)
C16 C11 N7 117.6(5)
C13 C12 C11 117.0(6)
C13 C12 C17 120.3(6)
C11 C12 C17 122.6(5)
C14 C13 C12 120.4(7)
C15 C14 C13 121.5(6)
C14 C15 C16 120.1(7)
C15 C16 C11 118.5(6)
C15 C16 C20 118.5(6)
C11 C16 C20 123.0(5)
C12 C17 C18 111.6(5)
C12 C17 C19 112.1(5)
C18 C17 C19 110.2(5)
C22 C20 C21 112.5(6)
C22 C20 C16 111.6(6)
C21 C20 C16 111.1(6)
C28 C23 C24 123.3(4)
C28 C23 N9 121.3(4)
C24 C23 N9 115.1(4)
C25 C24 C23 116.7(4)
C25 C24 C29 121.9(4)
C23 C24 C29 121.2(4)
C26 C25 C24 121.4(4)
C25 C26 C27 120.2(4)
C26 C27 C28 121.6(4)
C23 C28 C27 116.6(4)
C23 C28 C32 123.5(4)
C27 C28 C32 119.8(4)
C24 C29 C30 113.6(4)
C24 C29 C31 110.2(4)
C30 C29 C31 109.9(4)
C28 C32 C33 109.5(4)
C28 C32 C34 112.9(4)
C33 C32 C34 110.5(4)
C36 C35 C40 120.0
C37 C36 C35 120.0
C36 C37 C38 120.0
C37 C38 C39 120.0
C40 C39 C38 120.0
O8 C40 C39 117.2(2)
O8 C40 C35 122.8(2)
C39 C40 C35 120.0
C42 C41 C46 120.0
C41 C42 C43 120.0
C44 C43 C42 120.0
C43 C44 C45 120.0
C44 C45 C46 120.0
O10 C46 C45 116.3(2)
O10 C46 C41 123.6(2)
C45 C46 C41 120.0
Cl3 C50 Cl4 111.9(3)
Cl5 C60 Cl6 102.8(12)

loop_
_geom_bond_atom_site_label_1
_geom_bond_atom_site_label_2
_geom_bond_distance
Fe N1 2.092(4)
Fe N9 2.218(3)
Fe N7 2.225(4)
Fe Cl2 2.2539(13)
Fe Cl1 2.3002(13)
N1 C6 1.331(6)
N1 C2 1.349(6)
C2 C3 1.396(7)
C2 C7 1.465(7)
C3 C4 1.376(8)
C4 C5 1.393(7)
C5 C6 1.386(6)
C6 C9 1.486(6)
C7 N7 1.273(6)
C7 O8 1.367(6)
N7 C11 1.444(6)
O8 C40 1.383(4)
C9 N9 1.270(6)
C9 O10 1.363(5)
N9 C23 1.442(5)
O10 C46 1.380(4)
C11 C12 1.395(8)
C11 C16 1.399(8)
C12 C13 1.392(8)
C12 C17 1.512(8)
C13 C14 1.388(12)
C14 C15 1.362(12)
C15 C16 1.378(9)
C16 C20 1.525(9)
C17 C18 1.537(9)
C17 C19 1.540(8)
C20 C22 1.521(10)
C20 C21 1.522(11)
C23 C28 1.400(6)
C23 C24 1.407(6)
C24 C25 1.401(6)
C24 C29 1.509(7)
C25 C26 1.378(7)
C26 C27 1.378(7)
C27 C28 1.402(6)
C28 C32 1.515(6)
C29 C30 1.526(6)
C29 C31 1.534(7)
C32 C33 1.533(7)
C32 C34 1.534(7)
C35 C36 1.39
C35 C40 1.39
C36 C37 1.39
C37 C38 1.39
C38 C39 1.39
C39 C40 1.39
C41 C42 1.39
C41 C46 1.39
C42 C43 1.39
C43 C44 1.39
C44 C45 1.39
C45 C46 1.39
C50 Cl3 1.739(6)
C50 Cl4 1.760(6)
C60 Cl5 1.87(2)
C60 Cl6 1.89(2)
